data_7059201
loop_
_publ_author_name
'Zhang, Shao-Liang'
'Li, Shan-Shan'
'Zeng, Su-Yuan'
'Shi, Yang'
'Wang, Da-Qi'
'Chen, Lei'

_publ_section_title
;
 Slow magnetic relaxation in O--Se--O bridged manganese(iii) Schiff base
 complexes
;
_journal_issue 6
_journal_name_full 'New Journal of Chemistry'
_journal_page_first 2408
_journal_page_last 2413
_journal_paper_doi 10.1039/C9NJ05837K
_journal_volume 44
_journal_year 2020
_chemical_formula_moiety 'C51 H38 F6 Mn2 N4 O10 Se2'
_chemical_formula_sum 'C51 H38 F6 Mn2 N4 O10 Se2'
_chemical_formula_weight 1248.65
_chemical_melting_point ?
_chemical_name_common complex2
_space_group_crystal_system monoclinic
_space_group_IT_number 14
_space_group_name_Hall '-P 2yn'
_space_group_name_H-M_alt 'P 1 21/n 1'
_atom_sites_solution_hydrogens geom
_audit_creation_method SHELXL-2014/7
_audit_update_record
;
2020-01-01 deposited with the CCDC.	2020-01-13 downloaded from the CCDC.
;
_cell_angle_alpha 90
_cell_angle_beta 98.002(2)
_cell_angle_gamma 90
_cell_formula_units_Z 4
_cell_length_a 12.3806(11)
_cell_length_b 15.7250(13)
_cell_length_c 25.915(2)
_cell_measurement_reflns_used 2504
_cell_measurement_temperature 298(2)
_cell_measurement_theta_max 19.901
_cell_measurement_theta_min 2.4915
_cell_volume 4996.1(7)
_computing_cell_refinement 'Bruker SAINT'
_computing_data_collection 'Bruker APEX2'
_computing_data_reduction 'Bruker SAINT'
_computing_molecular_graphics Diamond
_computing_publication_material 'SHELXL-2014/7 (Sheldrick, 2014)'
_computing_structure_refinement 'SHELXL-2014/7 (Sheldrick, 2014)'
_computing_structure_solution 'SHELXS-2014/7 (Sheldrick, 2014)'
_diffrn_ambient_temperature 298(2)
_diffrn_detector_area_resol_mean 'CCD area detector'
_diffrn_measured_fraction_theta_full 0.997
_diffrn_measured_fraction_theta_max 0.997
_diffrn_measurement_device_type graphite
_diffrn_measurement_method 'CCD area detector'
_diffrn_radiation_type MoK\a
_diffrn_radiation_wavelength 0.71073
_diffrn_reflns_av_unetI/netI 0.1628
_diffrn_reflns_Laue_measured_fraction_full 0.997
_diffrn_reflns_Laue_measured_fraction_max 0.997
_diffrn_reflns_limit_h_max 14
_diffrn_reflns_limit_h_min -14
_diffrn_reflns_limit_k_max 18
_diffrn_reflns_limit_k_min -18
_diffrn_reflns_limit_l_max 30
_diffrn_reflns_limit_l_min -6
_diffrn_reflns_number 8811
_diffrn_reflns_point_group_measured_fraction_full 0.997
_diffrn_reflns_point_group_measured_fraction_max 0.997
_diffrn_reflns_theta_full 25.042
_diffrn_reflns_theta_max 25.042
_diffrn_reflns_theta_min 2.331
_diffrn_source 'fine-focus sealed tube'
_exptl_absorpt_coefficient_mu 2.048
_exptl_absorpt_correction_T_max 0.8371
_exptl_absorpt_correction_T_min 0.5978
_exptl_absorpt_correction_type multi-scan
_exptl_absorpt_process_details sadabs
_exptl_crystal_colour 'dark brown'
_exptl_crystal_density_diffrn 1.660
_exptl_crystal_description block
_exptl_crystal_F_000 2496
_exptl_crystal_size_max 0.280
_exptl_crystal_size_mid 0.200
_exptl_crystal_size_min 0.090
_refine_diff_density_max 1.320
_refine_diff_density_min -1.568
_refine_diff_density_rms 0.154
_refine_ls_extinction_method none
_refine_ls_goodness_of_fit_ref 0.979
_refine_ls_hydrogen_treatment constr
_refine_ls_matrix_type full
_refine_ls_number_parameters 677
_refine_ls_number_reflns 8811
_refine_ls_number_restraints 30
_refine_ls_restrained_S_all 0.979
_refine_ls_R_factor_all 0.1746
_refine_ls_R_factor_gt 0.0892
_refine_ls_shift/su_max 0.001
_refine_ls_shift/su_mean 0.000
_refine_ls_structure_factor_coef Fsqd
_refine_ls_weighting_details 'w=1/[\s^2^(Fo^2^)+(0.1059P)^2^] where P=(Fo^2^+2Fc^2^)/3'
_refine_ls_weighting_scheme calc
_refine_ls_wR_factor_gt 0.2136
_refine_ls_wR_factor_ref 0.2411
_reflns_Friedel_coverage 0.000
_reflns_number_gt 3894
_reflns_number_total 8811
_reflns_threshold_expression 'I > 2\s(I)'
_cod_data_source_file c9nj05837k2.cif
_cod_data_source_block 2
_cod_depositor_comments
;
The following automatic conversions were performed:

data item '_chemical_melting_point' value 'not measured' was changed
to '?' -- the value is undefined or not given.

Automatic conversion script
Id: cif_fix_values 7556 2019-12-06 15:28:31Z antanas 

 Adding full bibliography for 7059200--7059201.cif.

 Adding full bibliography for 7059200--7059201.cif.
;
_cod_original_cell_volume 4996.2(8)
_cod_original_sg_symbol_H-M 'P 21/n'
_cod_database_code 7059201
_shelx_shelxl_version_number 2014/7
_shelx_space_group_comment
;
The symmetry employed for this shelxl refinement is uniquely defined
by the following loop, which should always be used as a source of
symmetry information in preference to the above space-group names.
They are only intended as comments.
;
_shelx_estimated_absorpt_t_min 0.598
_shelx_estimated_absorpt_t_max 0.837

loop_
_space_group_symop_operation_xyz
'x, y, z'
'-x+1/2, y+1/2, -z+1/2'
'-x, -y, -z'
'x-1/2, -y-1/2, z-1/2'

loop_
_atom_site_label
_atom_site_type_symbol
_atom_site_fract_x
_atom_site_fract_y
_atom_site_fract_z
_atom_site_U_iso_or_equiv
_atom_site_adp_type
_atom_site_occupancy
_atom_site_site_symmetry_order
_atom_site_calc_flag
_atom_site_refinement_flags_posn
_atom_site_refinement_flags_adp
Se1 Se 0.13165(9) 0.38217(7) 0.70660(4) 0.0416(3) Uani 1 1 d . .
Se2 Se 0.65022(9) 0.38285(7) 0.78936(4) 0.0410(3) Uani 1 1 d . .
Mn1 Mn 0.38960(15) 0.32156(11) 0.74688(6) 0.0429(5) Uani 1 1 d . .
Mn2 Mn 0.88723(15) 0.33130(11) 0.74479(7) 0.0453(5) Uani 1 1 d . .
F1 F -0.0247(7) 0.5688(5) 0.5442(3) 0.095(3) Uani 1 1 d . .
F2 F 0.1638(8) 0.5675(5) 0.5050(3) 0.099(3) Uani 1 1 d . .
F3 F 0.3371(7) 0.4813(5) 0.5535(3) 0.097(3) Uani 1 1 d . .
F4 F 0.5810(8) 0.5482(6) 0.9576(3) 0.121(4) Uani 1 1 d . .
F5 F 0.7941(7) 0.5432(6) 0.9994(3) 0.105(3) Uani 1 1 d . .
F6 F 0.9385(7) 0.4663(6) 0.9486(3) 0.099(3) Uani 1 1 d . .
O1 O 0.0101(6) 0.3371(5) 0.6905(3) 0.050(2) Uani 1 1 d . .
O2 O 0.2271(6) 0.3070(4) 0.7014(3) 0.046(2) Uani 1 1 d . .
O3 O 0.5398(6) 0.3293(4) 0.8016(3) 0.0448(19) Uani 1 1 d . .
O4 O 0.7527(6) 0.3137(5) 0.7908(3) 0.051(2) Uani 1 1 d . .
O5 O 0.3649(6) 0.4383(5) 0.7533(2) 0.046(2) Uani 1 1 d . .
O6 O 0.4580(7) 0.3345(5) 0.6866(3) 0.059(2) Uani 1 1 d . .
O7 O 0.8585(6) 0.4477(5) 0.7384(3) 0.055(2) Uani 1 1 d . .
O8 O 0.9887(7) 0.3453(5) 0.8044(3) 0.066(2) Uani 1 1 d . .
O9 O -0.1729(11) 0.2552(8) 0.5514(5) 0.121(4) Uani 1 1 d . .
O10 O -0.1305(10) 0.2218(8) 0.4596(4) 0.117(4) Uani 1 1 d . U
H10A H -0.1672 0.2295 0.4832 0.175 Uiso 1 1 calc R U
N1 N 0.3219(8) 0.2933(6) 0.8092(4) 0.045(2) Uani 1 1 d . .
N2 N 0.4044(8) 0.1958(6) 0.7434(4) 0.055(3) Uani 1 1 d . .
N3 N 0.7836(8) 0.3026(6) 0.6816(4) 0.049(3) Uani 1 1 d . .
N4 N 0.9044(8) 0.2046(6) 0.7481(4) 0.055(3) Uani 1 1 d . .
C1 C 0.1410(9) 0.4419(6) 0.6415(4) 0.045(3) Uani 1 1 d D .
C2 C 0.0530(8) 0.4850(7) 0.6162(4) 0.049(3) Uani 1 1 d D .
H2 H -0.0125 0.4848 0.6299 0.059 Uiso 1 1 calc R U
C3 C 0.0605(10) 0.5282(8) 0.5709(5) 0.065(4) Uani 1 1 d D .
C4 C 0.1569(11) 0.5254(8) 0.5500(4) 0.067(4) Uani 1 1 d D .
C5 C 0.2444(9) 0.4833(8) 0.5747(5) 0.060(4) Uani 1 1 d D .
C6 C 0.2391(8) 0.4418(7) 0.6215(4) 0.055(3) Uani 1 1 d D .
H6 H 0.3000 0.4145 0.6390 0.066 Uiso 1 1 calc R U
C7 C 0.3494(9) 0.4798(7) 0.7972(5) 0.044(3) Uani 1 1 d . .
C8 C 0.3579(9) 0.5673(8) 0.7997(5) 0.055(3) Uani 1 1 d . .
H8 H 0.3740 0.5966 0.7706 0.066 Uiso 1 1 calc R U
C9 C 0.3434(11) 0.6135(8) 0.8438(6) 0.069(4) Uani 1 1 d . .
H9 H 0.3495 0.6724 0.8439 0.083 Uiso 1 1 calc R U
C10 C 0.3200(12) 0.5718(9) 0.8870(6) 0.077(4) Uani 1 1 d . .
H10 H 0.3108 0.6024 0.9167 0.093 Uiso 1 1 calc R U
C11 C 0.3099(11) 0.4852(9) 0.8868(5) 0.062(4) Uani 1 1 d . .
H11 H 0.2957 0.4573 0.9168 0.074 Uiso 1 1 calc R U
C12 C 0.3209(9) 0.4378(7) 0.8416(4) 0.046(3) Uani 1 1 d . .
C13 C 0.3043(9) 0.3469(8) 0.8450(5) 0.050(3) Uani 1 1 d . .
H13 H 0.2795 0.3258 0.8747 0.060 Uiso 1 1 calc R U
C14 C 0.2987(11) 0.2033(7) 0.8144(5) 0.060(4) Uani 1 1 d . .
H14A H 0.2277 0.1896 0.7954 0.073 Uiso 1 1 calc R U
H14B H 0.2985 0.1887 0.8508 0.073 Uiso 1 1 calc R U
C15 C 0.3862(11) 0.1549(8) 0.7926(5) 0.063(4) Uani 1 1 d . .
H15A H 0.4530 0.1555 0.8171 0.075 Uiso 1 1 calc R U
H15B H 0.3640 0.0963 0.7863 0.075 Uiso 1 1 calc R U
C16 C 0.4283(10) 0.1534(8) 0.7039(5) 0.061(4) Uani 1 1 d . .
H16 H 0.4305 0.0944 0.7065 0.073 Uiso 1 1 calc R U
C17 C 0.4519(10) 0.1907(10) 0.6560(5) 0.063(4) Uani 1 1 d . .
C18 C 0.4655(13) 0.1335(10) 0.6133(6) 0.090(5) Uani 1 1 d . .
H18 H 0.4596 0.0751 0.6178 0.108 Uiso 1 1 calc R U
C19 C 0.4861(14) 0.1638(13) 0.5681(6) 0.103(6) Uani 1 1 d . .
H19 H 0.4934 0.1266 0.5409 0.124 Uiso 1 1 calc R U
C20 C 0.4968(14) 0.2484(12) 0.5611(7) 0.095(5) Uani 1 1 d . U
H20 H 0.5121 0.2691 0.5293 0.114 Uiso 1 1 calc R U
C21 C 0.4851(11) 0.3041(11) 0.6010(5) 0.076(4) Uani 1 1 d . .
H21 H 0.4921 0.3621 0.5954 0.091 Uiso 1 1 calc R U
C22 C 0.4634(9) 0.2767(10) 0.6488(5) 0.059(4) Uani 1 1 d . .
C23 C 0.6940(9) 0.4346(6) 0.8574(3) 0.043(3) Uani 1 1 d D .
C24 C 0.6186(8) 0.4757(8) 0.8833(4) 0.063(4) Uani 1 1 d D .
H24 H 0.5459 0.4800 0.8686 0.075 Uiso 1 1 calc R U
C25 C 0.6545(10) 0.5104(8) 0.9321(5) 0.065(4) Uani 1 1 d D .
C26 C 0.7587(11) 0.5064(8) 0.9533(4) 0.067(4) Uani 1 1 d D .
C27 C 0.8358(8) 0.4665(8) 0.9265(5) 0.061(4) Uani 1 1 d D .
C28 C 0.8024(9) 0.4326(7) 0.8785(4) 0.055(3) Uani 1 1 d D .
H28 H 0.8532 0.4080 0.8599 0.066 Uiso 1 1 calc R U
C29 C 0.8162(10) 0.4888(7) 0.6939(5) 0.045(3) Uani 1 1 d . .
C30 C 0.8202(11) 0.5776(8) 0.6923(5) 0.061(4) Uani 1 1 d . .
H30 H 0.8504 0.6069 0.7220 0.074 Uiso 1 1 calc R U
C31 C 0.7815(12) 0.6233(9) 0.6485(7) 0.079(4) Uani 1 1 d . .
H31 H 0.7864 0.6823 0.6488 0.095 Uiso 1 1 calc R U
C32 C 0.7341(12) 0.5804(11) 0.6031(6) 0.084(5) Uani 1 1 d . .
H32 H 0.7090 0.6110 0.5730 0.101 Uiso 1 1 calc R U
C33 C 0.7254(11) 0.4950(10) 0.6035(6) 0.075(4) Uani 1 1 d . .
H33 H 0.6929 0.4670 0.5737 0.090 Uiso 1 1 calc R U
C34 C 0.7644(9) 0.4474(7) 0.6479(4) 0.046(3) Uani 1 1 d . .
C35 C 0.7480(10) 0.3572(8) 0.6459(5) 0.052(3) Uani 1 1 d . .
H35 H 0.7075 0.3357 0.6158 0.063 Uiso 1 1 calc R U
C36 C 0.7564(10) 0.2128(7) 0.6772(5) 0.057(3) Uani 1 1 d . .
H36A H 0.7355 0.1974 0.6409 0.069 Uiso 1 1 calc R U
H36B H 0.6958 0.2002 0.6960 0.069 Uiso 1 1 calc R U
C37 C 0.8567(11) 0.1631(8) 0.7001(5) 0.063(4) Uani 1 1 d . .
H37A H 0.8366 0.1051 0.7073 0.076 Uiso 1 1 calc R U
H37B H 0.9091 0.1616 0.6756 0.076 Uiso 1 1 calc R U
C38 C 0.9479(10) 0.1646(8) 0.7883(5) 0.057(3) Uani 1 1 d . .
H38 H 0.9458 0.1055 0.7864 0.068 Uiso 1 1 calc R U
C39 C 1.0003(11) 0.2004(9) 0.8367(5) 0.062(4) Uani 1 1 d . .
C40 C 1.0361(13) 0.1449(10) 0.8785(6) 0.084(5) Uani 1 1 d . .
H40 H 1.0270 0.0864 0.8744 0.101 Uiso 1 1 calc R U
C41 C 1.0837(13) 0.1774(12) 0.9246(6) 0.088(5) Uani 1 1 d . .
H41 H 1.1068 0.1403 0.9519 0.105 Uiso 1 1 calc R U
C42 C 1.0991(11) 0.2633(12) 0.9324(6) 0.079(5) Uani 1 1 d . .
H42 H 1.1310 0.2837 0.9646 0.095 Uiso 1 1 calc R U
C43 C 1.0668(10) 0.3187(10) 0.8920(5) 0.070(4) Uani 1 1 d . .
H43 H 1.0773 0.3768 0.8975 0.084 Uiso 1 1 calc R U
C44 C 1.0185(10) 0.2901(10) 0.8429(5) 0.059(4) Uani 1 1 d . .
C45 C -0.0247(9) 0.2331(9) 0.4778(5) 0.073(4) Uani 1 1 d D .
C46 C 0.0507(14) 0.2223(9) 0.4440(4) 0.087(5) Uani 1 1 d D .
H46 H 0.0279 0.2081 0.4094 0.104 Uiso 1 1 calc R U
C47 C 0.1590(12) 0.2324(10) 0.4616(7) 0.092(5) Uani 1 1 d D .
H47 H 0.2102 0.2239 0.4390 0.111 Uiso 1 1 calc R U
C48 C 0.1933(10) 0.2551(10) 0.5128(7) 0.096(6) Uani 1 1 d D .
H48 H 0.2672 0.2621 0.5245 0.115 Uiso 1 1 calc R U
C49 C 0.1183(14) 0.2674(8) 0.5462(5) 0.082(5) Uani 1 1 d D .
H49 H 0.1410 0.2839 0.5805 0.099 Uiso 1 1 calc R U
C50 C 0.0084(13) 0.2551(8) 0.5289(5) 0.073(4) Uani 1 1 d D .
C51 C -0.0727(17) 0.2650(9) 0.5649(6) 0.086(5) Uani 1 1 d . .
H51 H -0.0482 0.2792 0.5994 0.104 Uiso 1 1 calc R U

loop_
_atom_site_aniso_label
_atom_site_aniso_U_11
_atom_site_aniso_U_22
_atom_site_aniso_U_33
_atom_site_aniso_U_23
_atom_site_aniso_U_13
_atom_site_aniso_U_12
Se1 0.0372(7) 0.0461(7) 0.0422(7) -0.0018(6) 0.0083(5) -0.0035(6)
Se2 0.0373(7) 0.0458(7) 0.0403(7) 0.0016(6) 0.0070(5) -0.0023(6)
Mn1 0.0375(11) 0.0471(11) 0.0453(11) 0.0007(8) 0.0097(8) -0.0018(9)
Mn2 0.0367(11) 0.0480(11) 0.0524(11) -0.0026(9) 0.0106(8) 0.0007(9)
F1 0.094(7) 0.103(6) 0.086(6) 0.035(5) 0.006(5) 0.021(5)
F2 0.141(9) 0.092(6) 0.068(6) 0.027(5) 0.033(6) 0.005(6)
F3 0.092(7) 0.105(6) 0.105(7) 0.023(5) 0.056(6) 0.001(5)
F4 0.096(7) 0.161(9) 0.112(7) -0.075(6) 0.033(6) 0.013(6)
F5 0.105(7) 0.148(8) 0.060(5) -0.044(5) 0.003(5) -0.012(6)
F6 0.079(7) 0.132(8) 0.080(6) -0.039(5) -0.015(5) 0.009(5)
O1 0.038(5) 0.059(5) 0.060(5) -0.002(4) 0.027(4) 0.000(4)
O2 0.046(5) 0.051(5) 0.041(5) -0.004(4) 0.003(4) 0.002(4)
O3 0.034(5) 0.052(5) 0.049(5) 0.009(4) 0.005(4) 0.008(4)
O4 0.044(5) 0.065(5) 0.047(5) -0.010(4) 0.011(4) -0.001(4)
O5 0.069(6) 0.048(5) 0.022(4) 0.001(3) 0.011(4) -0.004(4)
O6 0.064(6) 0.078(6) 0.034(5) 0.003(4) 0.006(4) -0.004(5)
O7 0.053(6) 0.072(6) 0.039(5) -0.018(4) 0.008(4) -0.019(4)
O8 0.058(6) 0.073(6) 0.062(6) 0.003(5) -0.001(5) -0.009(5)
O9 0.095(10) 0.149(11) 0.125(11) -0.022(8) 0.034(9) -0.010(9)
O10 0.082(8) 0.180(10) 0.086(8) -0.037(7) 0.002(6) -0.002(7)
N1 0.048(6) 0.045(6) 0.042(6) 0.004(5) 0.004(5) -0.002(5)
N2 0.045(7) 0.058(7) 0.062(7) -0.007(6) 0.010(5) -0.002(5)
N3 0.045(6) 0.041(6) 0.065(7) -0.014(5) 0.022(5) -0.001(5)
N4 0.047(7) 0.047(6) 0.073(8) 0.004(6) 0.018(6) 0.003(5)
C1 0.042(8) 0.038(7) 0.057(8) -0.005(6) 0.012(6) -0.009(6)
C2 0.040(8) 0.044(7) 0.061(8) 0.004(6) 0.000(6) -0.003(6)
C3 0.073(11) 0.052(9) 0.070(10) 0.024(7) 0.005(8) 0.011(7)
C4 0.095(13) 0.051(8) 0.055(9) 0.019(7) 0.014(9) 0.008(8)
C5 0.060(10) 0.065(9) 0.058(9) 0.013(7) 0.022(8) -0.009(7)
C6 0.046(8) 0.045(8) 0.071(9) 0.000(6) -0.001(7) 0.007(6)
C7 0.029(7) 0.041(7) 0.062(8) 0.006(6) 0.009(6) 0.001(5)
C8 0.053(9) 0.046(8) 0.068(9) 0.000(7) 0.013(7) -0.001(6)
C9 0.070(10) 0.045(8) 0.089(11) -0.006(8) 0.000(8) 0.007(7)
C10 0.098(12) 0.054(10) 0.085(12) -0.025(8) 0.029(10) 0.012(9)
C11 0.067(10) 0.076(10) 0.046(8) -0.004(7) 0.019(7) 0.005(8)
C12 0.032(7) 0.054(8) 0.051(8) 0.014(6) 0.002(6) 0.000(6)
C13 0.030(7) 0.056(8) 0.068(9) 0.021(7) 0.021(6) 0.003(6)
C14 0.078(10) 0.046(8) 0.061(8) -0.005(6) 0.023(8) -0.023(7)
C15 0.072(10) 0.054(8) 0.061(9) 0.010(7) 0.008(8) 0.008(7)
C16 0.047(9) 0.059(9) 0.078(10) -0.013(8) 0.008(8) -0.001(7)
C17 0.045(8) 0.083(11) 0.061(9) -0.025(8) 0.011(7) 0.004(7)
C18 0.098(13) 0.087(12) 0.087(12) -0.042(10) 0.023(11) -0.003(9)
C19 0.090(13) 0.158(18) 0.062(11) -0.049(12) 0.017(10) 0.016(13)
C20 0.088(9) 0.119(9) 0.079(8) -0.023(8) 0.012(7) 0.011(8)
C21 0.056(9) 0.138(13) 0.037(8) -0.011(8) 0.016(7) 0.005(9)
C22 0.027(7) 0.109(12) 0.039(8) -0.017(8) -0.002(6) 0.000(7)
C23 0.052(8) 0.039(7) 0.039(7) -0.008(5) 0.012(6) -0.002(6)
C24 0.049(9) 0.083(10) 0.058(9) 0.004(7) 0.014(7) 0.001(7)
C25 0.061(10) 0.067(9) 0.073(10) -0.014(8) 0.027(8) 0.005(7)
C26 0.068(11) 0.071(10) 0.062(10) -0.021(7) 0.002(8) -0.004(8)
C27 0.050(9) 0.073(9) 0.056(9) -0.010(7) -0.012(7) 0.002(7)
C28 0.051(9) 0.067(9) 0.048(8) -0.004(6) 0.009(7) 0.004(7)
C29 0.049(8) 0.031(7) 0.058(8) 0.000(6) 0.023(6) 0.003(6)
C30 0.077(10) 0.061(9) 0.049(8) -0.007(7) 0.015(7) 0.004(7)
C31 0.078(11) 0.062(10) 0.104(13) 0.006(10) 0.034(10) 0.016(8)
C32 0.085(12) 0.084(12) 0.084(12) 0.010(10) 0.018(10) 0.005(10)
C33 0.062(10) 0.088(12) 0.071(11) 0.006(9) -0.001(8) 0.016(8)
C34 0.037(7) 0.054(8) 0.045(8) -0.011(6) 0.005(6) 0.009(6)
C35 0.050(8) 0.069(10) 0.037(7) -0.006(6) 0.004(6) 0.003(7)
C36 0.057(9) 0.067(9) 0.047(8) -0.004(6) 0.002(7) -0.007(7)
C37 0.076(11) 0.052(8) 0.065(9) -0.004(7) 0.018(8) -0.004(8)
C38 0.048(8) 0.065(9) 0.063(9) 0.010(8) 0.026(7) 0.013(7)
C39 0.055(9) 0.079(10) 0.054(9) 0.007(8) 0.019(7) 0.011(7)
C40 0.068(11) 0.112(13) 0.079(12) 0.030(10) 0.028(10) 0.016(9)
C41 0.077(12) 0.119(15) 0.065(11) 0.040(11) -0.002(9) 0.029(11)
C42 0.052(10) 0.136(15) 0.054(10) 0.022(10) 0.021(8) 0.011(10)
C43 0.040(8) 0.122(13) 0.048(9) -0.004(9) 0.008(7) -0.002(8)
C44 0.026(7) 0.099(12) 0.055(9) -0.004(8) 0.018(6) 0.006(7)
C45 0.064(11) 0.084(11) 0.070(11) -0.004(8) 0.005(9) 0.004(8)
C46 0.116(16) 0.075(11) 0.071(11) -0.005(8) 0.019(11) 0.007(11)
C47 0.063(13) 0.082(12) 0.135(18) 0.014(11) 0.026(12) 0.005(9)
C48 0.080(14) 0.087(12) 0.117(16) 0.038(12) -0.001(13) -0.009(10)
C49 0.102(15) 0.058(9) 0.077(12) 0.001(8) -0.022(11) -0.033(9)
C50 0.104(14) 0.048(9) 0.068(11) 0.004(7) 0.018(10) 0.000(8)
C51 0.131(17) 0.070(11) 0.057(10) -0.017(8) 0.013(11) 0.004(11)

loop_
_atom_type_symbol
_atom_type_description
_atom_type_scat_dispersion_real
_atom_type_scat_dispersion_imag
_atom_type_scat_source
C C 0.0033 0.0016 'International Tables Vol C Tables 4.2.6.8 and 6.1.1.4'
H H 0.0000 0.0000 'International Tables Vol C Tables 4.2.6.8 and 6.1.1.4'
N N 0.0061 0.0033 'International Tables Vol C Tables 4.2.6.8 and 6.1.1.4'
O O 0.0106 0.0060 'International Tables Vol C Tables 4.2.6.8 and 6.1.1.4'
F F 0.0171 0.0103 'International Tables Vol C Tables 4.2.6.8 and 6.1.1.4'
Se Se -0.0929 2.2259 'International Tables Vol C Tables 4.2.6.8 and 6.1.1.4'
Mn Mn 0.3368 0.7283 'International Tables Vol C Tables 4.2.6.8 and 6.1.1.4'

loop_
_geom_angle_atom_site_label_1
_geom_angle_atom_site_label_2
_geom_angle_atom_site_label_3
_geom_angle
_geom_angle_site_symmetry_3
O1 Se1 O2 107.5(3) .
O1 Se1 C1 98.6(4) .
O2 Se1 C1 98.1(4) .
O4 Se2 O3 107.8(3) .
O4 Se2 C23 97.8(4) .
O3 Se2 C23 99.7(4) .
O5 Mn1 O6 93.8(3) .
O5 Mn1 N1 93.1(3) .
O6 Mn1 N1 173.1(4) .
O5 Mn1 N2 174.8(4) .
O6 Mn1 N2 90.9(4) .
N1 Mn1 N2 82.3(4) .
O5 Mn1 O3 91.3(3) .
O6 Mn1 O3 95.3(3) .
N1 Mn1 O3 84.3(3) .
N2 Mn1 O3 90.5(3) .
O5 Mn1 O2 90.1(3) .
O6 Mn1 O2 92.8(3) .
N1 Mn1 O2 87.4(3) .
N2 Mn1 O2 87.4(3) .
O3 Mn1 O2 171.6(3) .
O8 Mn2 O7 93.2(4) .
O8 Mn2 N3 173.6(4) .
O7 Mn2 N3 93.2(4) .
O8 Mn2 N4 91.5(4) .
O7 Mn2 N4 174.8(4) .
N3 Mn2 N4 82.1(4) .
O8 Mn2 O4 92.2(3) .
O7 Mn2 O4 91.3(3) .
N3 Mn2 O4 88.2(3) .
N4 Mn2 O4 86.3(3) .
O8 Mn2 O1 94.5(3) 1_655
O7 Mn2 O1 92.4(3) 1_655
N3 Mn2 O1 84.7(3) 1_655
N4 Mn2 O1 89.4(3) 1_655
O4 Mn2 O1 172.1(3) 1_655
Se1 O1 Mn2 122.5(4) 1_455
Se1 O2 Mn1 118.9(4) .
Se2 O3 Mn1 123.3(4) .
Se2 O4 Mn2 122.5(4) .
C7 O5 Mn1 126.5(6) .
C22 O6 Mn1 127.1(8) .
C29 O7 Mn2 126.0(7) .
C44 O8 Mn2 128.8(9) .
C13 N1 C14 120.9(10) .
C13 N1 Mn1 125.0(8) .
C14 N1 Mn1 114.0(7) .
C16 N2 C15 122.8(11) .
C16 N2 Mn1 125.5(9) .
C15 N2 Mn1 111.7(8) .
C35 N3 C36 122.5(11) .
C35 N3 Mn2 123.8(8) .
C36 N3 Mn2 113.7(8) .
C38 N4 C37 123.6(11) .
C38 N4 Mn2 123.9(10) .
C37 N4 Mn2 112.4(8) .
C2 C1 C6 120.2(8) .
C2 C1 Se1 120.9(7) .
C6 C1 Se1 118.9(8) .
C1 C2 C3 120.7(8) .
F1 C3 C2 122.5(11) .
F1 C3 C4 118.3(10) .
C2 C3 C4 119.1(8) .
C5 C4 F2 120.3(11) .
C5 C4 C3 120.6(8) .
F2 C4 C3 119.1(11) .
F3 C5 C4 119.5(10) .
F3 C5 C6 119.7(10) .
C4 C5 C6 120.8(9) .
C1 C6 C5 118.5(8) .
O5 C7 C8 120.3(10) .
O5 C7 C12 122.7(10) .
C8 C7 C12 116.9(11) .
C7 C8 C9 122.9(12) .
C10 C9 C8 119.4(13) .
C9 C10 C11 120.5(13) .
C10 C11 C12 120.6(12) .
C11 C12 C7 119.5(11) .
C11 C12 C13 116.1(11) .
C7 C12 C13 124.4(11) .
N1 C13 C12 124.1(11) .
N1 C14 C15 107.2(10) .
N2 C15 C14 108.1(10) .
N2 C16 C17 124.8(12) .
C22 C17 C16 123.8(12) .
C22 C17 C18 118.6(14) .
C16 C17 C18 117.6(14) .
C19 C18 C17 120.6(16) .
C18 C19 C20 120.5(16) .
C19 C20 C21 120.2(17) .
C22 C21 C20 122.1(16) .
O6 C22 C21 118.7(14) .
O6 C22 C17 123.3(12) .
C21 C22 C17 118.0(13) .
C28 C23 C24 120.2(8) .
C28 C23 Se2 118.9(7) .
C24 C23 Se2 120.8(8) .
C23 C24 C25 118.2(9) .
C26 C25 F4 120.4(11) .
C26 C25 C24 121.6(9) .
F4 C25 C24 118.0(11) .
C25 C26 F5 121.5(11) .
C25 C26 C27 120.2(9) .
F5 C26 C27 118.2(11) .
F6 C27 C28 123.2(10) .
F6 C27 C26 117.8(10) .
C28 C27 C26 119.0(9) .
C27 C28 C23 120.6(8) .
O7 C29 C30 119.3(11) .
O7 C29 C34 124.4(10) .
C30 C29 C34 116.3(11) .
C31 C30 C29 122.6(13) .
C30 C31 C32 119.8(14) .
C33 C32 C31 119.6(15) .
C32 C33 C34 121.3(14) .
C33 C34 C29 120.4(12) .
C33 C34 C35 117.9(12) .
C29 C34 C35 121.7(11) .
N3 C35 C34 126.7(11) .
N3 C36 C37 107.5(10) .
N4 C37 C36 108.5(10) .
N4 C38 C39 127.3(13) .
C40 C39 C44 119.7(14) .
C40 C39 C38 118.6(14) .
C44 C39 C38 121.7(12) .
C41 C40 C39 119.5(16) .
C40 C41 C42 122.3(15) .
C43 C42 C41 119.4(15) .
C42 C43 C44 121.9(15) .
O8 C44 C43 120.5(14) .
O8 C44 C39 122.3(12) .
C43 C44 C39 117.2(14) .
O10 C45 C50 121.2(13) .
O10 C45 C46 118.3(13) .
C50 C45 C46 120.4(11) .
C47 C46 C45 119.7(10) .
C46 C47 C48 120.4(10) .
C49 C48 C47 120.0(11) .
C48 C49 C50 119.8(10) .
C45 C50 C49 119.7(10) .
C45 C50 C51 120.0(14) .
C49 C50 C51 120.3(14) .
O9 C51 C50 123.2(15) .

loop_
_geom_bond_atom_site_label_1
_geom_bond_atom_site_label_2
_geom_bond_distance
_geom_bond_site_symmetry_2
Se1 O1 1.663(7) .
Se1 O2 1.690(7) .
Se1 C1 1.949(9) .
Se2 O4 1.667(7) .
Se2 O3 1.674(7) .
Se2 C23 1.950(8) .
Mn1 O5 1.872(7) .
Mn1 O6 1.889(8) .
Mn1 N1 1.972(9) .
Mn1 N2 1.990(10) .
Mn1 O3 2.180(7) .
Mn1 O2 2.197(7) .
Mn2 O8 1.865(9) .
Mn2 O7 1.868(9) .
Mn2 N3 1.987(10) .
Mn2 N4 2.004(10) .
Mn2 O4 2.198(7) .
Mn2 O1 2.212(7) 1_655
F1 C3 1.340(11) .
F2 C4 1.354(11) .
F3 C5 1.341(11) .
F4 C25 1.337(11) .
F5 C26 1.344(11) .
F6 C27 1.319(11) .
O1 Mn2 2.212(7) 1_455
O5 C7 1.347(12) .
O6 C22 1.344(14) .
O7 C29 1.360(13) .
O8 C44 1.334(15) .
O9 C51 1.251(19) .
O10 C45 1.341(14) .
N1 C13 1.293(13) .
N1 C14 1.455(13) .
N2 C16 1.291(14) .
N2 C15 1.471(14) .
N3 C35 1.294(13) .
N3 C36 1.454(13) .
N4 C38 1.272(14) .
N4 C37 1.455(15) .
C1 C2 1.369(13) .
C1 C6 1.385(13) .
C2 C3 1.371(13) .
C3 C4 1.379(15) .
C4 C5 1.354(15) .
C5 C6 1.386(13) .
C7 C8 1.380(14) .
C7 C12 1.414(14) .
C8 C9 1.387(16) .
C9 C10 1.362(17) .
C10 C11 1.367(16) .
C11 C12 1.412(15) .
C12 C13 1.448(15) .
C14 C15 1.498(16) .
C16 C17 1.437(18) .
C17 C22 1.375(18) .
C17 C18 1.455(17) .
C18 C19 1.32(2) .
C19 C20 1.35(2) .
C20 C21 1.379(18) .
C21 C22 1.372(17) .
C23 C28 1.377(13) .
C23 C24 1.384(13) .
C24 C25 1.393(14) .
C25 C26 1.332(15) .
C26 C27 1.404(14) .
C27 C28 1.362(13) .
C29 C30 1.398(15) .
C29 C34 1.430(15) .
C30 C31 1.371(17) .
C31 C32 1.412(19) .
C32 C33 1.348(18) .
C33 C34 1.401(16) .
C34 C35 1.433(15) .
C36 C37 1.516(16) .
C38 C39 1.444(18) .
C39 C40 1.413(18) .
C39 C44 1.434(18) .
C40 C41 1.36(2) .
C41 C42 1.375(19) .
C42 C43 1.378(18) .
C43 C44 1.403(17) .
C45 C50 1.373(16) .
C45 C46 1.376(16) .
C46 C47 1.365(17) .
C47 C48 1.382(18) .
C48 C49 1.369(17) .
C49 C50 1.385(17) .
C50 C51 1.472(19) .
